data_4512240
loop_
_publ_author_name
'Li, Bo'
'Dong, Ming-Ming'
'Fan, Hui-Tao'
'Feng, Chao-Qiang'
'Zang, Shuang-Quan'
'Wang, Li-Ya'

_publ_section_title
;
 Halogen&#x00B7;&#x00B7;&#x00B7;Halogen Interactions in the Assembly of
 High-Dimensional Supramolecular Coordination Polymers Based on
 3,5-Diiodobenzoic Acid
;
_journal_issue 12
_journal_name_full 'Crystal Growth &amp; Design'
_journal_page_first 6325
_journal_paper_doi 10.1021/cg501073e
_journal_volume 14
_journal_year 2014
_chemical_formula_moiety 'C54 H28 I12 Mn3 N2 O12'
_chemical_formula_sum 'C54 H28 I12 Mn3 N2 O12'
_chemical_formula_weight 2584.40
_chemical_name_systematic
; 
 ? 
;
_space_group_IT_number 2
_symmetry_cell_setting triclinic
_symmetry_space_group_name_Hall '-P 1'
_symmetry_space_group_name_H-M 'P -1'
_atom_sites_solution_hydrogens geom
_atom_sites_solution_primary direct
_atom_sites_solution_secondary difmap
_audit_creation_method SHELXL-97
_cell_angle_alpha 71.940(5)
_cell_angle_beta 79.842(5)
_cell_angle_gamma 86.614(4)
_cell_formula_units_Z 1
_cell_length_a 9.4905(5)
_cell_length_b 13.5520(7)
_cell_length_c 14.2344(10)
_cell_measurement_reflns_used 3050
_cell_measurement_temperature 293(2)
_cell_measurement_theta_max 29.2587
_cell_measurement_theta_min 2.9735
_cell_volume 1713.26(18)
_computing_cell_refinement 'APEX 2'
_computing_data_collection 'APEX 2(Bruker, 2009)'
_computing_data_reduction 'SAINT(Bruker, 2009)'
_computing_molecular_graphics 'SHELXTL(Bruker, 2009)'
_computing_publication_material SHELXTL
_computing_structure_refinement 'SHELXL-97 (Sheldrick, 1997)'
_computing_structure_solution 'SHELXS-97 (Sheldrick, 1990)'
_diffrn_ambient_temperature 293(2)
_diffrn_measured_fraction_theta_full 0.998
_diffrn_measured_fraction_theta_max 0.998
_diffrn_measurement_device_type 'Bruker Smart APEX II CCD area detector'
_diffrn_measurement_method 'phi and omega scans'
_diffrn_radiation_monochromator graphite
_diffrn_radiation_source 'fine-focus sealed tube'
_diffrn_radiation_type MoK\a
_diffrn_radiation_wavelength 0.71073
_diffrn_reflns_av_R_equivalents 0.0252
_diffrn_reflns_av_sigmaI/netI 0.0442
_diffrn_reflns_limit_h_max 11
_diffrn_reflns_limit_h_min -11
_diffrn_reflns_limit_k_max 16
_diffrn_reflns_limit_k_min -15
_diffrn_reflns_limit_l_max 16
_diffrn_reflns_limit_l_min -16
_diffrn_reflns_number 11277
_diffrn_reflns_theta_full 25.00
_diffrn_reflns_theta_max 25.00
_diffrn_reflns_theta_min 2.98
_exptl_absorpt_coefficient_mu 6.005
_exptl_absorpt_correction_T_max 0.3949
_exptl_absorpt_correction_T_min 0.3653
_exptl_absorpt_correction_type multi-scan
_exptl_absorpt_process_details 'SADABS(Bruker, 2009)'
_exptl_crystal_colour YELLOW
_exptl_crystal_density_diffrn 2.505
_exptl_crystal_density_method 'not measured'
_exptl_crystal_description BLOCK
_exptl_crystal_F_000 1173
_exptl_crystal_size_max 0.21
_exptl_crystal_size_mid 0.20
_exptl_crystal_size_min 0.19
_refine_diff_density_max 2.724
_refine_diff_density_min -2.582
_refine_diff_density_rms 0.157
_refine_ls_extinction_method none
_refine_ls_goodness_of_fit_ref 1.013
_refine_ls_hydrogen_treatment constr
_refine_ls_matrix_type full
_refine_ls_number_parameters 364
_refine_ls_number_reflns 6034
_refine_ls_number_restraints 7
_refine_ls_restrained_S_all 1.016
_refine_ls_R_factor_all 0.0738
_refine_ls_R_factor_gt 0.0550
_refine_ls_shift/su_max 0.000
_refine_ls_shift/su_mean 0.000
_refine_ls_structure_factor_coef Fsqd
_refine_ls_weighting_details 'calc w=1/[\s^2^(Fo^2^)+(0.0400P)^2^+17.9129P] where P=(Fo^2^+2Fc^2^)/3'
_refine_ls_weighting_scheme calc
_refine_ls_wR_factor_gt 0.1163
_refine_ls_wR_factor_ref 0.1256
_reflns_number_gt 4669
_reflns_number_total 6034
_reflns_threshold_expression >2sigma(I)
_cod_data_source_file cg501073e_si_002.cif
_cod_data_source_block 7
_cod_depositor_comments
;
The following automatic conversions were performed:

'_refine_ls_hydrogen_treatment' value 'CONSTR' changed to 'constr'
according to
/home/saulius/struct/COD-crude-data--automatic-downloads/rss-feeds/ACS/lib/dictionaries/cif_core.dic
dictionary named 'cif_core.dic' version 2.4.2 from 2011-04-26.

Automatic conversion script
Id: cif_fix_values 2827 2014-09-09 07:05:25Z andrius 

 Adding full bibliography for 4512233--4512241.cif.
;
_cod_original_cell_volume 1713.26(17)
_cod_database_code 4512240

loop_
_symmetry_equiv_pos_as_xyz
'x, y, z'
'-x, -y, -z'

loop_
_atom_site_label
_atom_site_type_symbol
_atom_site_fract_x
_atom_site_fract_y
_atom_site_fract_z
_atom_site_U_iso_or_equiv
_atom_site_adp_type
_atom_site_occupancy
_atom_site_symmetry_multiplicity
_atom_site_calc_flag
_atom_site_refinement_flags
Mn1 Mn 0.32716(12) 0.99380(9) 0.57334(10) 0.0267(3) Uani 1 1 d U
Mn2 Mn 0.0000 1.0000 0.5000 0.0254(4) Uani 1 2 d S
N1 N 0.3511(7) 1.1592(5) 0.5625(6) 0.0349(17) Uani 1 1 d .
O1 O 0.2855(6) 0.8463(4) 0.5716(5) 0.0403(16) Uani 1 1 d .
O2 O 0.0611(6) 0.8377(4) 0.5478(5) 0.0397(16) Uani 1 1 d .
O3 O 0.2185(6) 0.9516(5) 0.7319(5) 0.0449(13) Uani 1 1 d .
O4 O 0.0755(6) 1.0221(5) 0.6236(4) 0.0342(13) Uani 1 1 d U
O5 O 0.4551(6) 1.0443(4) 0.4035(4) 0.0326(14) Uani 1 1 d .
O6 O 0.2222(6) 1.0582(4) 0.4215(4) 0.0335(14) Uani 1 1 d .
I1 I 0.48179(8) 0.47196(6) 0.78667(6) 0.0586(2) Uani 1 1 d .
I2 I -0.07907(9) 0.41186(6) 0.67502(9) 0.0867(4) Uani 1 1 d .
I3 I -0.10934(11) 0.81400(7) 1.11360(6) 0.0768(3) Uani 1 1 d .
I4 I -0.42021(11) 1.14682(11) 0.83681(8) 0.1159(5) Uani 1 1 d .
I5 I 0.69281(8) 1.31415(9) 0.02684(6) 0.0894(4) Uani 1 1 d .
I6 I 0.06047(8) 1.37774(6) 0.10361(6) 0.0665(3) Uani 1 1 d .
C1 C 0.1824(8) 0.6813(6) 0.6237(6) 0.0289(18) Uani 1 1 d .
C2 C 0.2986(9) 0.6411(6) 0.6703(6) 0.033(2) Uani 1 1 d .
H2 H 0.3708 0.6843 0.6707 0.039 Uiso 1 1 calc R
C3 C 0.3049(9) 0.5348(7) 0.7163(7) 0.037(2) Uani 1 1 d .
C4 C 0.1995(10) 0.4701(6) 0.7162(8) 0.045(3) Uani 1 1 d .
H4 H 0.2053 0.3989 0.7467 0.054 Uiso 1 1 calc R
C5 C 0.0854(10) 0.5125(6) 0.6702(8) 0.043(2) Uani 1 1 d .
C6 C 0.0747(9) 0.6173(6) 0.6226(7) 0.039(2) Uani 1 1 d .
H6 H -0.0028 0.6444 0.5907 0.046 Uiso 1 1 calc R
C7 C 0.1755(8) 0.7973(6) 0.5766(7) 0.0303(19) Uani 1 1 d .
C8 C -0.0234(9) 0.9787(7) 0.7964(7) 0.038(2) Uani 1 1 d .
C9 C -0.0127(10) 0.9155(7) 0.8919(7) 0.042(2) Uani 1 1 d .
H9 H 0.0676 0.8737 0.9036 0.050 Uiso 1 1 calc R
C10 C -0.1225(12) 0.9151(9) 0.9699(7) 0.054(3) Uani 1 1 d .
C11 C -0.2404(12) 0.9796(9) 0.9553(8) 0.062(3) Uani 1 1 d .
H11 H -0.3131 0.9803 1.0082 0.074 Uiso 1 1 calc R
C12 C -0.2459(11) 1.0426(9) 0.8597(8) 0.060(3) Uani 1 1 d .
C13 C -0.1417(10) 1.0421(8) 0.7792(8) 0.047(2) Uani 1 1 d .
H13 H -0.1506 1.0834 0.7148 0.056 Uiso 1 1 calc R
C14 C 0.0973(10) 0.9832(8) 0.7126(7) 0.0449(13) Uani 1 1 d .
C15 C 0.3543(8) 1.1640(6) 0.2690(6) 0.0297(19) Uani 1 1 d .
C16 C 0.2310(9) 1.2170(6) 0.2394(6) 0.034(2) Uani 1 1 d .
H16 H 0.1420 1.2000 0.2796 0.041 Uiso 1 1 calc R
C17 C 0.2440(9) 1.2949(7) 0.1495(7) 0.044(2) Uani 1 1 d .
C18 C 0.3733(10) 1.3218(8) 0.0878(7) 0.047(3) Uani 1 1 d .
H18 H 0.3797 1.3743 0.0270 0.056 Uiso 1 1 calc R
C19 C 0.4941(9) 1.2683(8) 0.1190(7) 0.048(3) Uani 1 1 d .
C20 C 0.4864(9) 1.1891(7) 0.2077(6) 0.036(2) Uani 1 1 d .
H20 H 0.5684 1.1529 0.2264 0.043 Uiso 1 1 calc R
C21 C 0.3415(8) 1.0827(6) 0.3693(6) 0.0260(18) Uani 1 1 d .
C22 C 0.4669(10) 1.1898(7) 0.5856(7) 0.041(2) Uani 1 1 d .
H22 H 0.5302 1.1390 0.6142 0.049 Uiso 1 1 calc R
C23 C 0.4999(9) 1.2924(7) 0.5700(7) 0.037(2) Uani 1 1 d .
H23 H 0.5816 1.3093 0.5895 0.045 Uiso 1 1 calc R
C24 C 0.4089(9) 1.3697(6) 0.5248(7) 0.035(2) Uani 1 1 d .
C25 C 0.2836(11) 1.3373(7) 0.5055(9) 0.054(2) Uani 1 1 d .
H25 H 0.2156 1.3858 0.4800 0.065 Uiso 1 1 calc R
C26 C 0.2607(11) 1.2334(7) 0.5242(9) 0.054(2) Uani 1 1 d U
H26 H 0.1770 1.2138 0.5093 0.065 Uiso 1 1 calc R
C27 C 0.4383(10) 1.4797(7) 0.5003(7) 0.040(2) Uani 1 1 d .
H27 H 0.3634 1.5256 0.4836 0.049 Uiso 1 1 calc R

loop_
_atom_site_aniso_label
_atom_site_aniso_U_11
_atom_site_aniso_U_22
_atom_site_aniso_U_33
_atom_site_aniso_U_23
_atom_site_aniso_U_13
_atom_site_aniso_U_12
Mn1 0.0207(6) 0.0163(6) 0.0389(7) 0.0007(5) -0.0100(5) -0.0023(5)
Mn2 0.0183(8) 0.0162(8) 0.0379(10) 0.0019(7) -0.0124(7) -0.0019(6)
N1 0.031(4) 0.017(3) 0.058(5) -0.010(3) -0.013(3) -0.005(3)
O1 0.028(3) 0.018(3) 0.072(5) -0.006(3) -0.016(3) -0.001(2)
O2 0.034(3) 0.016(3) 0.068(4) -0.003(3) -0.022(3) 0.001(2)
O3 0.031(3) 0.049(3) 0.048(3) -0.006(3) -0.008(2) 0.008(2)
O4 0.0243(15) 0.038(3) 0.038(3) -0.008(3) -0.007(2) -0.001(2)
O5 0.025(3) 0.024(3) 0.042(3) 0.007(3) -0.015(3) -0.002(2)
O6 0.021(3) 0.028(3) 0.039(3) 0.007(3) -0.003(2) -0.004(2)
I1 0.0504(4) 0.0541(4) 0.0632(5) 0.0008(4) -0.0284(3) 0.0173(3)
I2 0.0649(5) 0.0304(4) 0.1534(9) 0.0092(5) -0.0499(6) -0.0195(3)
I3 0.1060(7) 0.0623(5) 0.0440(4) 0.0129(4) -0.0128(4) -0.0169(5)
I4 0.0734(6) 0.1688(12) 0.0773(6) -0.0127(7) -0.0076(5) 0.0716(7)
I5 0.0373(4) 0.1252(8) 0.0603(5) 0.0310(5) 0.0036(3) -0.0034(4)
I6 0.0448(4) 0.0721(5) 0.0617(5) 0.0135(4) -0.0225(3) 0.0202(4)
C1 0.026(4) 0.019(4) 0.037(5) -0.002(4) -0.007(3) 0.001(3)
C2 0.028(4) 0.026(4) 0.037(5) 0.003(4) -0.009(4) -0.006(3)
C3 0.035(5) 0.027(5) 0.040(5) 0.004(4) -0.012(4) 0.008(4)
C4 0.045(6) 0.014(4) 0.063(7) 0.011(4) -0.014(5) -0.002(4)
C5 0.038(5) 0.016(4) 0.069(7) 0.000(4) -0.014(5) -0.006(4)
C6 0.030(5) 0.022(4) 0.060(6) 0.000(4) -0.017(4) -0.001(4)
C7 0.022(4) 0.020(4) 0.044(5) -0.004(4) -0.005(4) 0.002(3)
C8 0.034(5) 0.038(5) 0.039(5) -0.008(4) -0.007(4) -0.004(4)
C9 0.039(5) 0.026(5) 0.052(6) 0.003(4) -0.010(4) -0.006(4)
C10 0.058(7) 0.054(6) 0.037(6) 0.003(5) -0.004(5) 0.000(5)
C11 0.050(6) 0.079(8) 0.039(6) 0.000(6) 0.005(5) 0.005(6)
C12 0.035(5) 0.074(8) 0.057(7) -0.003(6) -0.008(5) 0.018(5)
C13 0.035(5) 0.052(6) 0.047(6) -0.006(5) -0.013(4) 0.012(4)
C14 0.031(3) 0.049(3) 0.048(3) -0.006(3) -0.008(2) 0.008(2)
C15 0.023(4) 0.029(4) 0.032(4) 0.002(4) -0.009(3) -0.002(3)
C16 0.026(4) 0.031(5) 0.038(5) 0.005(4) -0.011(4) -0.004(4)
C17 0.029(5) 0.044(5) 0.050(6) 0.002(5) -0.019(4) 0.011(4)
C18 0.041(5) 0.046(6) 0.037(5) 0.012(5) -0.012(4) 0.001(4)
C19 0.024(5) 0.065(7) 0.036(5) 0.011(5) -0.001(4) -0.008(4)
C20 0.026(4) 0.038(5) 0.037(5) 0.000(4) -0.015(4) 0.007(4)
C21 0.024(4) 0.017(4) 0.036(5) -0.004(3) -0.008(4) -0.003(3)
C22 0.041(5) 0.024(4) 0.057(6) -0.006(4) -0.016(4) -0.003(4)
C23 0.035(5) 0.028(5) 0.053(6) -0.011(4) -0.019(4) -0.007(4)
C24 0.034(5) 0.023(4) 0.048(5) -0.007(4) -0.011(4) 0.004(4)
C25 0.045(4) 0.027(3) 0.096(5) -0.015(4) -0.036(4) 0.000(3)
C26 0.045(4) 0.027(3) 0.096(5) -0.015(4) -0.036(4) 0.000(3)
C27 0.039(5) 0.028(5) 0.054(6) -0.007(4) -0.014(4) 0.003(4)

loop_
_atom_type_symbol
_atom_type_description
_atom_type_scat_dispersion_real
_atom_type_scat_dispersion_imag
_atom_type_scat_source
C C 0.0033 0.0016 'International Tables Vol C Tables 4.2.6.8 and 6.1.1.4'
H H 0.0000 0.0000 'International Tables Vol C Tables 4.2.6.8 and 6.1.1.4'
N N 0.0061 0.0033 'International Tables Vol C Tables 4.2.6.8 and 6.1.1.4'
O O 0.0106 0.0060 'International Tables Vol C Tables 4.2.6.8 and 6.1.1.4'
Mn Mn 0.3368 0.7283 'International Tables Vol C Tables 4.2.6.8 and 6.1.1.4'
I I -0.4742 1.8119 'International Tables Vol C Tables 4.2.6.8 and 6.1.1.4'

loop_
_geom_angle_atom_site_label_1
_geom_angle_atom_site_label_2
_geom_angle_atom_site_label_3
_geom_angle
_geom_angle_site_symmetry_1
_geom_angle_site_symmetry_3
O1 Mn1 O5 93.3(2) . 2_676
O1 Mn1 O3 88.9(3) . .
O5 Mn1 O3 99.5(2) 2_676 .
O1 Mn1 N1 172.7(3) . .
O5 Mn1 N1 93.1(2) 2_676 .
O3 Mn1 N1 93.5(3) . .
O1 Mn1 O5 93.3(2) . .
O5 Mn1 O5 78.3(2) 2_676 .
O3 Mn1 O5 176.9(2) . .
N1 Mn1 O5 84.5(2) . .
O1 Mn1 O4 90.6(2) . .
O5 Mn1 O4 155.4(2) 2_676 .
O3 Mn1 O4 56.3(2) . .
N1 Mn1 O4 85.0(2) . .
O5 Mn1 O4 125.72(19) . .
O1 Mn1 O6 86.7(2) . .
O5 Mn1 O6 131.8(2) 2_676 .
O3 Mn1 O6 128.7(2) . .
N1 Mn1 O6 86.4(2) . .
O5 Mn1 O6 53.57(18) . .
O4 Mn1 O6 72.71(19) . .
O4 Mn2 O4 180.000(1) 2_576 .
O4 Mn2 O2 90.0(2) 2_576 .
O4 Mn2 O2 90.0(2) . .
O4 Mn2 O2 90.0(2) 2_576 2_576
O4 Mn2 O2 90.0(2) . 2_576
O2 Mn2 O2 180.000(1) . 2_576
O4 Mn2 O6 81.7(2) 2_576 2_576
O4 Mn2 O6 98.3(2) . 2_576
O2 Mn2 O6 84.7(2) . 2_576
O2 Mn2 O6 95.3(2) 2_576 2_576
O4 Mn2 O6 98.3(2) 2_576 .
O4 Mn2 O6 81.7(2) . .
O2 Mn2 O6 95.3(2) . .
O2 Mn2 O6 84.7(2) 2_576 .
O6 Mn2 O6 180.000(1) 2_576 .
C22 N1 C26 116.4(7) . .
C22 N1 Mn1 120.0(6) . .
C26 N1 Mn1 123.2(6) . .
C7 O1 Mn1 135.3(5) . .
C7 O2 Mn2 129.2(5) . .
C14 O3 Mn1 95.7(6) . .
C14 O4 Mn2 147.5(6) . .
C14 O4 Mn1 86.5(5) . .
Mn2 O4 Mn1 98.3(2) . .
C21 O5 Mn1 165.6(5) . 2_676
C21 O5 Mn1 91.5(5) . .
Mn1 O5 Mn1 101.7(2) 2_676 .
C21 O6 Mn2 171.1(6) . .
C21 O6 Mn1 91.5(5) . .
Mn2 O6 Mn1 93.87(19) . .
C6 C1 C2 121.0(7) . .
C6 C1 C7 121.3(7) . .
C2 C1 C7 117.7(7) . .
C1 C2 C3 118.5(8) . .
C1 C2 H2 120.7 . .
C3 C2 H2 120.7 . .
C4 C3 C2 121.4(8) . .
C4 C3 I1 119.5(6) . .
C2 C3 I1 119.1(7) . .
C3 C4 C5 118.6(8) . .
C3 C4 H4 120.7 . .
C5 C4 H4 120.7 . .
C4 C5 C6 122.3(8) . .
C4 C5 I2 117.9(6) . .
C6 C5 I2 119.8(7) . .
C5 C6 C1 118.2(8) . .
C5 C6 H6 120.9 . .
C1 C6 H6 120.9 . .
O1 C7 O2 125.1(7) . .
O1 C7 C1 115.9(7) . .
O2 C7 C1 119.0(7) . .
C13 C8 C9 120.4(9) . .
C13 C8 C14 119.8(8) . .
C9 C8 C14 119.7(8) . .
C10 C9 C8 119.3(9) . .
C10 C9 H9 120.3 . .
C8 C9 H9 120.3 . .
C9 C10 C11 121.4(9) . .
C9 C10 I3 119.0(8) . .
C11 C10 I3 119.5(8) . .
C12 C11 C10 117.5(10) . .
C12 C11 H11 121.3 . .
C10 C11 H11 121.3 . .
C11 C12 C13 122.8(10) . .
C11 C12 I4 118.1(8) . .
C13 C12 I4 119.0(8) . .
C12 C13 C8 118.4(9) . .
C12 C13 H13 120.8 . .
C8 C13 H13 120.8 . .
O3 C14 O4 121.5(9) . .
O3 C14 C8 119.5(9) . .
O4 C14 C8 119.0(8) . .
C20 C15 C16 120.3(7) . .
C20 C15 C21 121.0(7) . .
C16 C15 C21 118.7(7) . .
C17 C16 C15 118.5(8) . .
C17 C16 H16 120.7 . .
C15 C16 H16 120.7 . .
C18 C17 C16 122.4(8) . .
C18 C17 I6 118.1(6) . .
C16 C17 I6 119.5(7) . .
C17 C18 C19 118.0(8) . .
C17 C18 H18 121.0 . .
C19 C18 H18 121.0 . .
C20 C19 C18 121.8(8) . .
C20 C19 I5 120.5(7) . .
C18 C19 I5 117.7(7) . .
C19 C20 C15 119.0(8) . .
C19 C20 H20 120.5 . .
C15 C20 H20 120.5 . .
O6 C21 O5 120.2(7) . .
O6 C21 C15 120.3(7) . .
O5 C21 C15 119.3(7) . .
N1 C22 C23 124.4(8) . .
N1 C22 H22 117.8 . .
C23 C22 H22 117.8 . .
C22 C23 C24 118.8(8) . .
C22 C23 H23 120.6 . .
C24 C23 H23 120.6 . .
C23 C24 C25 116.7(8) . .
C23 C24 C27 122.9(8) . .
C25 C24 C27 120.4(8) . .
C26 C25 C24 119.8(9) . .
C26 C25 H25 120.1 . .
C24 C25 H25 120.1 . .
N1 C26 C25 123.8(9) . .
N1 C26 H26 118.1 . .
C25 C26 H26 118.1 . .
C27 C27 C24 126.0(11) 2_686 .
C27 C27 H27 117.0 2_686 .
C24 C27 H27 117.0 . .

loop_
_geom_bond_atom_site_label_1
_geom_bond_atom_site_label_2
_geom_bond_distance
_geom_bond_site_symmetry_2
Mn1 O1 2.069(6) .
Mn1 O5 2.157(5) 2_676
Mn1 O3 2.221(6) .
Mn1 N1 2.221(7) .
Mn1 O5 2.413(6) .
Mn1 O4 2.413(6) .
Mn1 O6 2.432(6) .
Mn2 O4 2.120(6) 2_576
Mn2 O4 2.120(6) .
Mn2 O2 2.167(5) .
Mn2 O2 2.167(5) 2_576
Mn2 O6 2.266(5) 2_576
Mn2 O6 2.266(5) .
N1 C22 1.324(11) .
N1 C26 1.330(11) .
O1 C7 1.250(10) .
O2 C7 1.263(9) .
O3 C14 1.251(11) .
O4 C14 1.262(11) .
O5 C21 1.277(9) .
O5 Mn1 2.157(5) 2_676
O6 C21 1.241(9) .
I1 C3 2.108(8) .
I2 C5 2.112(9) .
I3 C10 2.099(10) .
I4 C12 2.114(10) .
I5 C19 2.103(9) .
I6 C17 2.106(8) .
C1 C6 1.383(12) .
C1 C2 1.385(11) .
C1 C7 1.509(11) .
C2 C3 1.388(11) .
C2 H2 0.9300 .
C3 C4 1.368(13) .
C4 C5 1.369(13) .
C4 H4 0.9300 .
C5 C6 1.378(11) .
C6 H6 0.9300 .
C8 C13 1.382(13) .
C8 C9 1.382(12) .
C8 C14 1.489(13) .
C9 C10 1.381(14) .
C9 H9 0.9300 .
C10 C11 1.383(15) .
C11 C12 1.372(14) .
C11 H11 0.9300 .
C12 C13 1.377(14) .
C13 H13 0.9300 .
C15 C20 1.389(11) .
C15 C16 1.397(11) .
C15 C21 1.498(11) .
C16 C17 1.374(12) .
C16 H16 0.9300 .
C17 C18 1.373(13) .
C18 C19 1.385(13) .
C18 H18 0.9300 .
C19 C20 1.374(12) .
C20 H20 0.9300 .
C22 C23 1.385(12) .
C22 H22 0.9300 .
C23 C24 1.389(12) .
C23 H23 0.9300 .
C24 C25 1.391(13) .
C24 C27 1.454(12) .
C25 C26 1.372(13) .
C25 H25 0.9300 .
C26 H26 0.9300 .
C27 C27 1.320(18) 2_686
C27 H27 0.9300 .

loop_
_geom_torsion_atom_site_label_1
_geom_torsion_atom_site_label_2
_geom_torsion_atom_site_label_3
_geom_torsion_atom_site_label_4
_geom_torsion
_geom_torsion_site_symmetry_1
_geom_torsion_site_symmetry_4
O5 Mn1 N1 C22 -9.9(7) 2_676 .
O3 Mn1 N1 C22 89.8(7) . .
O5 Mn1 N1 C22 -87.8(7) . .
O4 Mn1 N1 C22 145.5(7) . .
O6 Mn1 N1 C22 -141.6(7) . .
O5 Mn1 N1 C26 163.4(8) 2_676 .
O3 Mn1 N1 C26 -96.9(9) . .
O5 Mn1 N1 C26 85.5(8) . .
O4 Mn1 N1 C26 -41.2(8) . .
O6 Mn1 N1 C26 31.7(8) . .
O5 Mn1 O1 C7 166.8(9) 2_676 .
O3 Mn1 O1 C7 67.4(9) . .
O5 Mn1 O1 C7 -114.7(9) . .
O4 Mn1 O1 C7 11.1(9) . .
O6 Mn1 O1 C7 -61.5(9) . .
O4 Mn2 O2 C7 134.7(8) 2_576 .
O4 Mn2 O2 C7 -45.3(8) . .
O6 Mn2 O2 C7 -143.6(8) 2_576 .
O6 Mn2 O2 C7 36.4(8) . .
O1 Mn1 O3 C14 -91.8(6) . .
N1 Mn1 O3 C14 81.2(6) . .
O4 Mn1 O3 C14 -0.4(6) . .
O6 Mn1 O3 C14 -6.9(7) . .
O2 Mn2 O4 C14 -29.8(11) . .
O2 Mn2 O4 C14 150.2(11) 2_576 .
O6 Mn2 O4 C14 54.9(11) 2_576 .
O6 Mn2 O4 C14 -125.1(11) . .
O2 Mn2 O4 Mn1 66.8(2) . .
O2 Mn2 O4 Mn1 -113.2(2) 2_576 .
O6 Mn2 O4 Mn1 151.4(2) 2_576 .
O6 Mn2 O4 Mn1 -28.6(2) . .
O1 Mn1 O4 C14 88.7(6) . .
O5 Mn1 O4 C14 -10.5(8) 2_676 .
O3 Mn1 O4 C14 0.4(6) . .
N1 Mn1 O4 C14 -97.1(6) . .
O5 Mn1 O4 C14 -176.7(5) . .
O6 Mn1 O4 C14 175.1(6) . .
O1 Mn1 O4 Mn2 -58.9(3) . .
O5 Mn1 O4 Mn2 -158.2(4) 2_676 .
O3 Mn1 O4 Mn2 -147.2(3) . .
N1 Mn1 O4 Mn2 115.2(3) . .
O5 Mn1 O4 Mn2 35.7(3) . .
O6 Mn1 O4 Mn2 27.5(2) . .
O1 Mn1 O5 C21 93.2(5) . .
O5 Mn1 O5 C21 -174.1(6) 2_676 .
N1 Mn1 O5 C21 -79.8(5) . .
O4 Mn1 O5 C21 0.1(5) . .
O6 Mn1 O5 C21 9.8(4) . .
O1 Mn1 O5 Mn1 -92.7(2) . 2_676
O5 Mn1 O5 Mn1 0.0 2_676 2_676
N1 Mn1 O5 Mn1 94.3(3) . 2_676
O4 Mn1 O5 Mn1 174.2(2) . 2_676
O6 Mn1 O5 Mn1 -176.1(3) . 2_676
O4 Mn2 O6 Mn1 -151.9(2) 2_576 .
O4 Mn2 O6 Mn1 28.1(2) . .
O2 Mn2 O6 Mn1 -61.2(2) . .
O2 Mn2 O6 Mn1 118.8(2) 2_576 .
O1 Mn1 O6 C21 -106.6(5) . .
O5 Mn1 O6 C21 -15.1(6) 2_676 .
O3 Mn1 O6 C21 167.3(5) . .
N1 Mn1 O6 C21 75.8(5) . .
O5 Mn1 O6 C21 -10.1(4) . .
O4 Mn1 O6 C21 161.7(5) . .
O1 Mn1 O6 Mn2 66.3(2) . .
O5 Mn1 O6 Mn2 157.8(2) 2_676 .
O3 Mn1 O6 Mn2 -19.7(4) . .
N1 Mn1 O6 Mn2 -111.2(3) . .
O5 Mn1 O6 Mn2 162.9(3) . .
O4 Mn1 O6 Mn2 -25.36(19) . .
C6 C1 C2 C3 0.0(14) . .
C7 C1 C2 C3 178.3(8) . .
C1 C2 C3 C4 0.1(14) . .
C1 C2 C3 I1 179.5(7) . .
C2 C3 C4 C5 -0.7(16) . .
I1 C3 C4 C5 179.9(8) . .
C3 C4 C5 C6 1.3(17) . .
C3 C4 C5 I2 -178.1(8) . .
C4 C5 C6 C1 -1.3(16) . .
I2 C5 C6 C1 178.1(7) . .
C2 C1 C6 C5 0.6(14) . .
C7 C1 C6 C5 -177.6(9) . .
Mn1 O1 C7 O2 28.2(15) . .
Mn1 O1 C7 C1 -150.1(6) . .
Mn2 O2 C7 O1 -9.1(14) . .
Mn2 O2 C7 C1 169.2(6) . .
C6 C1 C7 O1 -172.1(9) . .
C2 C1 C7 O1 9.6(12) . .
C6 C1 C7 O2 9.5(13) . .
C2 C1 C7 O2 -168.9(8) . .
C13 C8 C9 C10 1.0(15) . .
C14 C8 C9 C10 177.3(10) . .
C8 C9 C10 C11 -2.7(17) . .
C8 C9 C10 I3 177.3(7) . .
C9 C10 C11 C12 1.5(19) . .
I3 C10 C11 C12 -178.5(9) . .
C10 C11 C12 C13 1(2) . .
C10 C11 C12 I4 -177.2(9) . .
C11 C12 C13 C8 -2.9(19) . .
I4 C12 C13 C8 175.6(8) . .
C9 C8 C13 C12 1.7(16) . .
C14 C8 C13 C12 -174.6(10) . .
Mn1 O3 C14 O4 0.8(11) . .
Mn1 O3 C14 C8 -176.9(8) . .
Mn2 O4 C14 O3 99.3(12) . .
Mn1 O4 C14 O3 -0.7(10) . .
Mn2 O4 C14 C8 -83.0(13) . .
Mn1 O4 C14 C8 176.9(9) . .
C13 C8 C14 O3 158.6(10) . .
C9 C8 C14 O3 -17.7(14) . .
C13 C8 C14 O4 -19.1(14) . .
C9 C8 C14 O4 164.6(9) . .
C20 C15 C16 C17 -0.9(14) . .
C21 C15 C16 C17 177.0(8) . .
C15 C16 C17 C18 0.4(16) . .
C15 C16 C17 I6 -179.2(7) . .
C16 C17 C18 C19 -0.6(17) . .
I6 C17 C18 C19 178.9(8) . .
C17 C18 C19 C20 1.4(17) . .
C17 C18 C19 I5 -177.5(8) . .
C18 C19 C20 C15 -1.8(16) . .
I5 C19 C20 C15 177.0(7) . .
C16 C15 C20 C19 1.6(14) . .
C21 C15 C20 C19 -176.2(9) . .
Mn1 O6 C21 O5 17.9(8) . .
Mn1 O6 C21 C15 -157.1(7) . .
Mn1 O5 C21 O6 -174.2(18) 2_676 .
Mn1 O5 C21 O6 -18.0(8) . .
Mn1 O5 C21 C15 1(3) 2_676 .
Mn1 O5 C21 C15 157.0(7) . .
C20 C15 C21 O6 -177.1(8) . .
C16 C15 C21 O6 5.0(12) . .
C20 C15 C21 O5 7.8(13) . .
C16 C15 C21 O5 -170.1(8) . .
C26 N1 C22 C23 -1.8(15) . .
Mn1 N1 C22 C23 171.9(8) . .
N1 C22 C23 C24 -1.8(15) . .
C22 C23 C24 C25 5.0(14) . .
C22 C23 C24 C27 -176.6(9) . .
C23 C24 C25 C26 -4.8(16) . .
C27 C24 C25 C26 176.7(11) . .
C22 N1 C26 C25 2.0(17) . .
Mn1 N1 C26 C25 -171.5(9) . .
C24 C25 C26 N1 1.4(19) . .
C23 C24 C27 C27 13(2) . 2_686
C25 C24 C27 C27 -168.3(13) . 2_686
